data_7228875
loop_
_publ_author_name
'Wei, Zhen'
'Zhang, Zong-Hui'
'Wang, Meng Meng'
'xu, ling'
'Liu, Bing'
'Jiao, Huan'

_publ_section_title
;
 Combination effect of ligand and ionic liquid components on the structure
 and property in manganese metal--organic frameworks
;
_journal_name_full CrystEngComm
_journal_paper_doi 10.1039/C7CE01216K
_journal_year 2017
_chemical_formula_moiety '0.5(C48 H24 Cl4 Mn6 O24), 2(C8 H15 N2)'
_chemical_formula_sum 'C40 H42 Cl2 Mn3 N4 O12'
_chemical_formula_weight 1006.50
_chemical_name_systematic
;
 ? 
;
_space_group_crystal_system monoclinic
_space_group_IT_number 14
_space_group_name_Hall '-P 2ybc'
_space_group_name_H-M_alt 'P 1 21/c 1'
_symmetry_space_group_name_Hall '-P 2ybc'
_symmetry_space_group_name_H-M 'P 1 21/c 1'
_atom_sites_solution_hydrogens geom
_atom_sites_solution_primary direct
_atom_sites_solution_secondary difmap
_audit_block_doi 10.5517/ccdc.csd.cc1p9mcz
_audit_creation_date 2017-06-13
_audit_creation_method
;
Olex2 1.2
(compiled 2017.03.28 svn.r3405 for OlexSys, GUI svn.r5335)
;
_audit_update_record
;
2017-06-26 deposited with the CCDC.
2017-08-08 downloaded from the CCDC.
;
_cell_angle_alpha 90.00
_cell_angle_beta 110.430(3)
_cell_angle_gamma 90.00
_cell_formula_units_Z 2
_cell_length_a 13.5591(3)
_cell_length_b 10.4987(2)
_cell_length_c 16.6622(5)
_cell_measurement_reflns_used 7140
_cell_measurement_temperature 293(2)
_cell_measurement_theta_max 28.5730
_cell_measurement_theta_min 3.7430
_cell_volume 2222.72(10)
_computing_cell_refinement 'CrystalClear (Rigaku Corp., 2002)'
_computing_data_collection 'CrystalClear (Rigaku Corp., 2002)'
_computing_data_reduction 'CrystalClear (Rigaku Corp., 2002)'
_computing_molecular_graphics 'Siemens SHELXTL^TM^ 5'
_computing_publication_material 'Siemens SHELXTL^TM^ 5'
_computing_structure_refinement 'Siemens SHELXTL^TM^ 5'
_computing_structure_solution 'Siemens SHELXTL^TM^ 5'
_diffrn_ambient_temperature 293(2)
_diffrn_measured_fraction_theta_full 0.991
_diffrn_measured_fraction_theta_max 0.991
_diffrn_measurement_device_type 'Rigaku Mercury CCD'
_diffrn_measurement_method \w
_diffrn_radiation_monochromator graphite
_diffrn_radiation_type MoK\a
_diffrn_radiation_wavelength 0.71073
_diffrn_reflns_av_R_equivalents 0.0293
_diffrn_reflns_av_unetI/netI 0.0219
_diffrn_reflns_limit_h_max 16
_diffrn_reflns_limit_h_min -16
_diffrn_reflns_limit_k_max 12
_diffrn_reflns_limit_k_min -12
_diffrn_reflns_limit_l_max 19
_diffrn_reflns_limit_l_min -19
_diffrn_reflns_number 20837
_diffrn_reflns_theta_full 25.00
_diffrn_reflns_theta_max 25.00
_diffrn_reflns_theta_min 3.20
_diffrn_source 'rotating-anode generator'
_exptl_absorpt_coefficient_mu 1.023
_exptl_absorpt_correction_T_max 1.00000
_exptl_absorpt_correction_T_min 0.98890
_exptl_absorpt_correction_type multi-scan
_exptl_absorpt_process_details 'Sphere (CrystalClear)'
_exptl_crystal_colour colorless
_exptl_crystal_density_diffrn 1.504
_exptl_crystal_density_method 'not measured'
_exptl_crystal_description block
_exptl_crystal_F_000 1030
_exptl_crystal_size_max 0.200
_exptl_crystal_size_mid 0.150
_exptl_crystal_size_min 0.080
_refine_diff_density_max 0.946
_refine_diff_density_min -0.540
_refine_diff_density_rms 0.063
_refine_ls_extinction_method none
_refine_ls_goodness_of_fit_ref 1.013
_refine_ls_hydrogen_treatment constr
_refine_ls_matrix_type full
_refine_ls_number_parameters 277
_refine_ls_number_reflns 3882
_refine_ls_number_restraints 16
_refine_ls_restrained_S_all 1.075
_refine_ls_R_factor_all 0.0475
_refine_ls_R_factor_gt 0.0378
_refine_ls_shift/su_max 0.000
_refine_ls_shift/su_mean 0.000
_refine_ls_structure_factor_coef Fsqd
_refine_ls_weighting_details 'calc w=1/[\s^2^(Fo^2^)+(0.1000P)^2^+0.0000P] where P=(Fo^2^+2Fc^2^)/3'
_refine_ls_weighting_scheme calc
_refine_ls_wR_factor_gt 0.1201
_refine_ls_wR_factor_ref 0.1275
_reflns_number_gt 3291
_reflns_number_total 3882
_reflns_threshold_expression >2sigma(I)
_cod_data_source_file c7ce01216k2.cif
_cod_data_source_block 14_CCDC3
_cod_original_cell_volume 2222.72(9)
_cod_database_code 7228875
_olex2_refinement_description
;
1. Fixed Uiso
 At 1.2 times of:
  All C(H) groups, All C(H,H) groups
 At 1.5 times of:
  All C(H,H,H) groups
2. Restrained distances
 C6-C7
 1.5 with sigma of 0.01
3. Rigid bond restraints
 C5, C6
 with sigma for 1-2 distances of 0.008 and sigma for 1-3 distances of 0.004
 C6, C7
 with sigma for 1-2 distances of 0.02 and sigma for 1-3 distances of 0.01
 C7, C8
 with sigma for 1-2 distances of 0.008 and sigma for 1-3 distances of 0.004
4. Uiso/Uaniso restraints and constraints
Uanis(C6) \\sim Ueq, Uanis(C7) \\sim Ueq: with sigma of 0.005 and sigma for
terminal atoms of 0.01
5.a Secondary CH2 refined with riding coordinates:
 C5(H5A,H5B), C6(H6A,H6B), C7(H7A,H7B)
5.b Me refined with riding coordinates:
 C4(H4A,H4B,H4C), C8(H8A,H8B,H8C)
5.c Aromatic/amide H refined with riding coordinates:
 C12(H12A), C13(H13A), C15(H15A), C16(H16A), C22(H22A), C23(H23A), C1(H1A),
 C2(H2A), C3(H3A)
;
_olex2_submission_special_instructions 'No special instructions were received'

loop_
_space_group_symop_id
_space_group_symop_operation_xyz
1 'x, y, z'
2 '-x, y+1/2, -z+1/2'
3 '-x, -y, -z'
4 'x, -y-1/2, z-1/2'

loop_
_atom_site_label
_atom_site_type_symbol
_atom_site_fract_x
_atom_site_fract_y
_atom_site_fract_z
_atom_site_U_iso_or_equiv
_atom_site_adp_type
_atom_site_occupancy
_atom_site_calc_flag
_atom_site_site_symmetry_order
_atom_site_refinement_flags_posn
_atom_site_refinement_flags_adp
_atom_site_refinement_flags_occupancy
Mn1 Mn 0.27682(3) 0.91283(4) 0.05825(2) 0.02492(17) Uani 1 d 1 . . .
Mn2 Mn 0.0000 1.0000 0.0000 0.02311(19) Uani 1 d 2 S T P
Cl1 Cl 0.45138(6) 0.83453(8) 0.08626(6) 0.0489(3) Uani 1 d 1 . . .
O11 O 0.24511(16) 1.0452(2) -0.03618(15) 0.0444(6) Uani 1 d 1 . . .
O12 O 0.07882(18) 1.1090(2) -0.06764(17) 0.0483(6) Uani 1 d 1 . . .
O13 O 0.31049(17) 1.4645(2) -0.33268(15) 0.0492(6) Uani 1 d 1 . . .
O14 O 0.14264(17) 1.5051(2) -0.38492(14) 0.0407(5) Uani 1 d 1 . . .
C11 C 0.1769(2) 1.1948(3) -0.14666(19) 0.0344(7) Uani 1 d 1 . . .
C12 C 0.2679(2) 1.1899(3) -0.1664(2) 0.0372(7) Uani 1 d 1 . . .
H12A H 0.3202 1.1311 -0.1392 0.045 Uiso 1 calc 1 R . .
C13 C 0.2809(2) 1.2724(3) -0.2264(2) 0.0402(7) Uani 1 d 1 . . .
H13A H 0.3429 1.2704 -0.2384 0.048 Uiso 1 calc 1 R . .
C14 C 0.2026(2) 1.3580(3) -0.26868(18) 0.0329(6) Uani 1 d 1 . . .
C15 C 0.1115(2) 1.3617(3) -0.2502(2) 0.0451(8) Uani 1 d 1 . . .
H15A H 0.0581 1.4182 -0.2792 0.054 Uiso 1 calc 1 R . .
C16 C 0.0988(2) 1.2816(4) -0.1885(2) 0.0462(8) Uani 1 d 1 . . .
H16A H 0.0378 1.2861 -0.1751 0.055 Uiso 1 calc 1 R . .
C17 C 0.1644(2) 1.1089(3) -0.07879(19) 0.0339(7) Uani 1 d 1 . . .
C18 C 0.2184(2) 1.4476(3) -0.33318(18) 0.0334(7) Uani 1 d 1 . . .
O21 O -0.06241(19) 1.17071(18) 0.03508(15) 0.0438(6) Uani 1 d 1 . . .
O22 O -0.20785(18) 1.2637(2) -0.04861(19) 0.0557(7) Uani 1 d 1 . . .
C21 C -0.0534(2) 1.3869(3) -0.0033(2) 0.0412(8) Uani 1 d 1 . . .
C22 C 0.0474(3) 1.4012(3) 0.0546(3) 0.0554(10) Uani 1 d 1 . . .
H22A H 0.0793 1.3348 0.0914 0.066 Uiso 1 calc 1 R . .
C23 C -0.1006(3) 1.4863(3) -0.0577(3) 0.0583(11) Uani 1 d 1 . . .
H23A H -0.1687 1.4770 -0.0966 0.070 Uiso 1 calc 1 R . .
C24 C -0.1116(2) 1.2650(3) -0.0059(2) 0.0409(7) Uani 1 d 1 . . .
N1 N -0.6142(3) 1.0719(3) -0.4591(2) 0.0572(8) Uani 1 d 1 . . .
N2 N -0.5247(2) 1.2085(3) -0.3670(2) 0.0508(7) Uani 1 d 1 . . .
C1 C -0.5824(3) 1.1905(4) -0.4472(3) 0.0641(11) Uani 1 d 1 . . .
H1A H -0.5986 1.2527 -0.4896 0.077 Uiso 1 calc 1 R . .
C2 C -0.5759(4) 1.0125(4) -0.3827(3) 0.0716(13) Uani 1 d 1 . . .
H2A H -0.5869 0.9277 -0.3720 0.086 Uiso 1 calc 1 R . .
C3 C -0.5201(4) 1.0965(4) -0.3257(3) 0.0740(13) Uani 1 d 1 . . .
H3A H -0.4843 1.0813 -0.2678 0.089 Uiso 1 calc 1 R . .
C4 C -0.6816(5) 1.0146(6) -0.5386(3) 0.0974(18) Uani 1 d 1 . . .
H4A H -0.6986 1.0769 -0.5836 0.146 Uiso 1 calc 1 R . .
H4B H -0.7451 0.9847 -0.5318 0.146 Uiso 1 calc 1 R . .
H4C H -0.6456 0.9443 -0.5529 0.146 Uiso 1 calc 1 R . .
C5 C -0.4732(3) 1.3289(4) -0.3290(4) 0.0783(14) Uani 1 d 1 . U .
H5A H -0.4956 1.3945 -0.3726 0.094 Uiso 1 calc 1 R . .
H5B H -0.4992 1.3526 -0.2837 0.094 Uiso 1 calc 1 R . .
C6 C -0.3627(5) 1.3300(6) -0.2949(5) 0.1105(19) Uani 1 d 1 D U .
H6A H -0.3438 1.4189 -0.2962 0.133 Uiso 1 calc 1 R . .
H6B H -0.3456 1.3093 -0.2348 0.133 Uiso 1 calc 1 R . .
C7 C -0.2891(6) 1.2639(8) -0.3192(6) 0.146(3) Uani 1 d 1 D U .
H7A H -0.3111 1.2745 -0.3807 0.175 Uiso 1 calc 1 R . .
H7B H -0.3005 1.1748 -0.3097 0.175 Uiso 1 calc 1 R . .
C8 C -0.1790(4) 1.2795(9) -0.2888(5) 0.137(3) Uani 1 d 1 . U .
H8A H -0.1484 1.2200 -0.3171 0.206 Uiso 1 calc 1 R . .
H8B H -0.1514 1.2645 -0.2281 0.206 Uiso 1 calc 1 R . .
H8C H -0.1621 1.3648 -0.3004 0.206 Uiso 1 calc 1 R . .

loop_
_atom_site_aniso_label
_atom_site_aniso_U_11
_atom_site_aniso_U_22
_atom_site_aniso_U_33
_atom_site_aniso_U_23
_atom_site_aniso_U_13
_atom_site_aniso_U_12
Mn1 0.0254(3) 0.0239(3) 0.0262(3) -0.00066(16) 0.00998(19) -0.00059(15)
Mn2 0.0206(3) 0.0248(3) 0.0262(3) 0.0007(2) 0.0110(2) -0.0022(2)
Cl1 0.0299(4) 0.0527(5) 0.0637(6) -0.0051(4) 0.0157(4) 0.0082(3)
O11 0.0378(12) 0.0496(13) 0.0489(13) 0.0257(11) 0.0190(10) 0.0048(10)
O12 0.0405(13) 0.0526(13) 0.0617(15) 0.0243(12) 0.0305(11) 0.0030(10)
O13 0.0341(12) 0.0656(15) 0.0479(14) 0.0275(12) 0.0144(10) -0.0018(11)
O14 0.0372(12) 0.0504(13) 0.0310(12) 0.0124(9) 0.0076(10) 0.0028(9)
C11 0.0285(14) 0.0407(16) 0.0349(16) 0.0101(13) 0.0123(12) -0.0039(12)
C12 0.0299(15) 0.0419(17) 0.0422(18) 0.0150(14) 0.0154(13) 0.0081(13)
C13 0.0317(15) 0.0512(18) 0.0439(18) 0.0146(15) 0.0211(13) 0.0041(14)
C14 0.0272(14) 0.0410(16) 0.0299(15) 0.0079(13) 0.0092(12) -0.0040(12)
C15 0.0288(15) 0.061(2) 0.047(2) 0.0242(16) 0.0141(14) 0.0096(14)
C16 0.0285(15) 0.065(2) 0.050(2) 0.0219(17) 0.0199(14) 0.0037(14)
C17 0.0334(16) 0.0355(15) 0.0349(16) 0.0044(13) 0.0145(13) -0.0056(12)
C18 0.0328(15) 0.0412(16) 0.0233(15) 0.0064(13) 0.0061(12) -0.0054(13)
O21 0.0695(15) 0.0225(10) 0.0469(13) -0.0030(9) 0.0297(11) -0.0022(10)
O22 0.0389(13) 0.0296(11) 0.099(2) -0.0067(12) 0.0245(13) -0.0100(10)
C21 0.0376(17) 0.0246(14) 0.060(2) 0.0035(14) 0.0155(16) -0.0025(13)
C22 0.0410(19) 0.0353(18) 0.077(3) 0.0167(17) 0.0044(18) -0.0024(14)
C23 0.0353(17) 0.0413(19) 0.083(3) 0.0110(18) 0.0009(18) -0.0104(14)
C24 0.0424(18) 0.0264(15) 0.062(2) -0.0096(15) 0.0282(16) -0.0077(13)
N1 0.068(2) 0.0526(19) 0.0468(18) 0.0073(14) 0.0148(15) -0.0063(15)
N2 0.0463(16) 0.0471(17) 0.0567(19) 0.0017(14) 0.0152(14) 0.0061(13)
C1 0.062(2) 0.049(2) 0.069(3) 0.0199(19) 0.007(2) -0.0039(18)
C2 0.093(3) 0.046(2) 0.063(3) 0.0175(19) 0.010(2) -0.006(2)
C3 0.095(3) 0.066(3) 0.049(2) 0.016(2) 0.010(2) -0.009(2)
C4 0.123(4) 0.098(4) 0.053(3) -0.006(3) 0.008(3) -0.038(3)
C5 0.054(2) 0.062(3) 0.108(4) -0.024(3) 0.013(2) -0.003(2)
C6 0.077(3) 0.093(3) 0.157(4) -0.018(3) 0.037(3) -0.011(3)
C7 0.106(4) 0.156(5) 0.176(5) -0.044(4) 0.050(4) -0.010(4)
C8 0.055(3) 0.217(8) 0.143(6) 0.040(6) 0.038(3) 0.010(4)

loop_
_atom_type_symbol
_atom_type_description
_atom_type_scat_dispersion_real
_atom_type_scat_dispersion_imag
_atom_type_scat_source
C C 0.0033 0.0016 'International Tables Vol C Tables 4.2.6.8 and 6.1.1.4'
H H 0.0000 0.0000 'International Tables Vol C Tables 4.2.6.8 and 6.1.1.4'
N N 0.0061 0.0033 'International Tables Vol C Tables 4.2.6.8 and 6.1.1.4'
O O 0.0106 0.0060 'International Tables Vol C Tables 4.2.6.8 and 6.1.1.4'
Cl Cl 0.1484 0.1585 'International Tables Vol C Tables 4.2.6.8 and 6.1.1.4'
Mn Mn 0.3368 0.7283 'International Tables Vol C Tables 4.2.6.8 and 6.1.1.4'

loop_
_geom_angle_atom_site_label_1
_geom_angle_atom_site_label_2
_geom_angle_atom_site_label_3
_geom_angle
_geom_angle_site_symmetry_1
_geom_angle_site_symmetry_3
Cl1 Mn1 O14 148.48(6) . 4_586
O11 Mn1 Cl1 108.29(6) . .
O11 Mn1 O13 99.82(11) . 4_586
O11 Mn1 O14 94.18(8) . 4_586
O11 Mn1 O22 126.08(11) . 3_575
O13 Mn1 Cl1 97.92(6) 4_586 .
O13 Mn1 O14 55.59(7) 4_586 4_586
O22 Mn1 Cl1 95.59(7) 3_575 .
O22 Mn1 O13 124.36(11) 3_575 4_586
O22 Mn1 O14 88.21(9) 3_575 4_586
O12 Mn2 O12 180.0 . 3_575
O12 Mn2 O14 91.34(10) 3_575 2_544
O12 Mn2 O14 88.66(9) . 2_544
O12 Mn2 O14 88.66(9) 3_575 4_586
O12 Mn2 O14 91.34(9) . 4_586
O12 Mn2 O21 89.22(9) 3_575 .
O12 Mn2 O21 89.22(9) . 3_575
O12 Mn2 O21 90.78(9) 3_575 3_575
O12 Mn2 O21 90.78(9) . .
O14 Mn2 O14 180.00(11) 2_544 4_586
O21 Mn2 O14 95.35(9) . 4_586
O21 Mn2 O14 84.65(9) . 2_544
O21 Mn2 O14 95.35(9) 3_575 2_544
O21 Mn2 O14 84.65(9) 3_575 4_586
O21 Mn2 O21 180.00(12) 3_575 .
C17 O11 Mn1 134.69(19) . .
C17 O12 Mn2 138.3(2) . .
C18 O13 Mn1 99.33(17) . 4_585
Mn2 O14 Mn1 102.41(8) 2_554 4_585
C18 O14 Mn1 83.96(17) . 4_585
C18 O14 Mn2 148.8(2) . 2_554
C12 C11 C16 119.5(3) . .
C12 C11 C17 120.1(3) . .
C16 C11 C17 120.4(3) . .
C11 C12 H12A 120.1 . .
C13 C12 C11 119.9(3) . .
C13 C12 H12A 120.1 . .
C12 C13 H13A 119.7 . .
C12 C13 C14 120.6(3) . .
C14 C13 H13A 119.7 . .
C13 C14 C18 119.8(3) . .
C15 C14 C13 119.7(3) . .
C15 C14 C18 120.5(3) . .
C14 C15 H15A 119.9 . .
C14 C15 C16 120.2(3) . .
C16 C15 H15A 119.9 . .
C11 C16 C15 120.1(3) . .
C11 C16 H16A 119.9 . .
C15 C16 H16A 119.9 . .
O11 C17 C11 115.9(3) . .
O12 C17 O11 126.0(3) . .
O12 C17 C11 118.1(3) . .
O13 C18 C14 118.3(2) . .
O14 C18 O13 120.9(3) . .
O14 C18 C14 120.8(3) . .
C24 O21 Mn2 134.0(2) . .
C24 O22 Mn1 114.2(2) . 3_575
C22 C21 C23 119.7(3) . .
C22 C21 C24 119.9(3) . .
C23 C21 C24 120.4(3) . .
C21 C22 H22A 120.0 . .
C21 C22 C23 119.9(3) . 3_585
C23 C22 H22A 120.0 3_585 .
C21 C23 H23A 119.8 . .
C22 C23 C21 120.4(3) 3_585 .
C22 C23 H23A 119.8 3_585 .
O21 C24 O22 123.6(3) . .
O21 C24 C21 118.9(3) . .
O22 C24 C21 117.5(3) . .
C1 N1 C2 107.4(3) . .
C1 N1 C4 127.0(4) . .
C2 N1 C4 125.6(4) . .
C1 N2 C3 107.4(3) . .
C1 N2 C5 126.1(4) . .
C3 N2 C5 126.5(4) . .
N1 C1 H1A 125.0 . .
N2 C1 N1 109.9(3) . .
N2 C1 H1A 125.0 . .
N1 C2 H2A 126.1 . .
C3 C2 N1 107.7(4) . .
C3 C2 H2A 126.1 . .
N2 C3 H3A 126.3 . .
C2 C3 N2 107.5(4) . .
C2 C3 H3A 126.3 . .
N1 C4 H4A 109.5 . .
N1 C4 H4B 109.5 . .
N1 C4 H4C 109.5 . .
H4A C4 H4B 109.5 . .
H4A C4 H4C 109.5 . .
H4B C4 H4C 109.5 . .
N2 C5 H5A 108.0 . .
N2 C5 H5B 108.0 . .
H5A C5 H5B 107.2 . .
C6 C5 N2 117.3(4) . .
C6 C5 H5A 108.0 . .
C6 C5 H5B 108.0 . .
C5 C6 H6A 104.6 . .
C5 C6 H6B 104.6 . .
H6A C6 H6B 105.7 . .
C7 C6 C5 130.7(6) . .
C7 C6 H6A 104.6 . .
C7 C6 H6B 104.6 . .
C6 C7 H7A 105.3 . .
C6 C7 H7B 105.3 . .
C6 C7 C8 128.1(7) . .
H7A C7 H7B 106.0 . .
C8 C7 H7A 105.3 . .
C8 C7 H7B 105.3 . .
C7 C8 H8A 109.5 . .
C7 C8 H8B 109.5 . .
C7 C8 H8C 109.5 . .
H8A C8 H8B 109.5 . .
H8A C8 H8C 109.5 . .
H8B C8 H8C 109.5 . .

loop_
_geom_bond_atom_site_label_1
_geom_bond_atom_site_label_2
_geom_bond_distance
_geom_bond_site_symmetry_2
Mn1 Cl1 2.3926(8) .
Mn1 O11 2.030(2) .
Mn1 O13 2.143(2) 4_586
Mn1 O14 2.480(2) 4_586
Mn1 O22 2.057(2) 3_575
Mn2 O12 2.136(2) .
Mn2 O12 2.136(2) 3_575
Mn2 O14 2.198(2) 4_586
Mn2 O14 2.198(2) 2_544
Mn2 O21 2.148(2) 3_575
Mn2 O21 2.148(2) .
O11 C17 1.267(4) .
O12 C17 1.238(4) .
O13 Mn1 2.143(2) 4_585
O13 C18 1.258(4) .
O14 Mn1 2.480(2) 4_585
O14 Mn2 2.198(2) 2_554
O14 C18 1.243(4) .
C11 C12 1.385(4) .
C11 C16 1.387(4) .
C11 C17 1.501(4) .
C12 H12A 0.9300 .
C12 C13 1.379(4) .
C13 H13A 0.9300 .
C13 C14 1.382(4) .
C14 C15 1.374(4) .
C14 C18 1.499(4) .
C15 H15A 0.9300 .
C15 C16 1.383(4) .
C16 H16A 0.9300 .
O21 C24 1.254(4) .
O22 Mn1 2.057(2) 3_575
O22 C24 1.249(4) .
C21 C22 1.378(5) .
C21 C23 1.384(5) .
C21 C24 1.497(4) .
C22 H22A 0.9300 .
C22 C23 1.376(5) 3_585
C23 C22 1.376(5) 3_585
C23 H23A 0.9300 .
N1 C1 1.310(5) .
N1 C2 1.349(5) .
N1 C4 1.451(6) .
N2 C1 1.305(5) .
N2 C3 1.354(5) .
N2 C5 1.476(5) .
C1 H1A 0.9300 .
C2 H2A 0.9300 .
C2 C3 1.323(6) .
C3 H3A 0.9300 .
C4 H4A 0.9600 .
C4 H4B 0.9600 .
C4 H4C 0.9600 .
C5 H5A 0.9700 .
C5 H5B 0.9700 .
C5 C6 1.405(7) .
C6 H6A 0.9700 .
C6 H6B 0.9700 .
C6 C7 1.387(7) .
C7 H7A 0.9700 .
C7 H7B 0.9700 .
C7 C8 1.409(8) .
C8 H8A 0.9600 .
C8 H8B 0.9600 .
C8 H8C 0.9600 .

loop_
_geom_torsion_atom_site_label_1
_geom_torsion_atom_site_label_2
_geom_torsion_atom_site_label_3
_geom_torsion_atom_site_label_4
_geom_torsion
_geom_torsion_site_symmetry_1
_geom_torsion_site_symmetry_4
Mn1 O11 C17 O12 4.6(6) . .
Mn1 O11 C17 C11 -177.7(2) . .
Mn1 O13 C18 O14 -4.8(3) 4_585 .
Mn1 O13 C18 C14 176.3(2) 4_585 .
Mn1 O14 C18 O13 4.1(3) 4_585 .
Mn1 O14 C18 C14 -177.0(3) 4_585 .
Mn1 O22 C24 O21 -6.9(4) 3_575 .
Mn1 O22 C24 C21 174.0(2) 3_575 .
Mn2 O12 C17 O11 -13.1(6) . .
Mn2 O12 C17 C11 169.2(2) . .
Mn2 O14 C18 O13 108.2(4) 2_554 .
Mn2 O14 C18 C14 -73.0(5) 2_554 .
Mn2 O21 C24 O22 78.8(4) . .
Mn2 O21 C24 C21 -102.1(3) . .
Cl1 Mn1 O11 C17 174.4(3) . .
O12 Mn2 O12 C17 60(12) 3_575 .
O12 Mn2 O21 C24 51.2(3) . .
O12 Mn2 O21 C24 -128.8(3) 3_575 .
O13 Mn1 O11 C17 -83.8(3) 4_586 .
O14 Mn1 O11 C17 -28.0(3) 4_586 .
O14 Mn2 O12 C17 44.8(4) 4_586 .
O14 Mn2 O12 C17 -135.2(4) 2_544 .
O14 Mn2 O21 C24 142.6(3) 4_586 .
O14 Mn2 O21 C24 -37.4(3) 2_544 .
C11 C12 C13 C14 -1.7(5) . .
C12 C11 C16 C15 0.7(5) . .
C12 C11 C17 O11 7.6(4) . .
C12 C11 C17 O12 -174.5(3) . .
C12 C13 C14 C15 0.7(5) . .
C12 C13 C14 C18 179.5(3) . .
C13 C14 C15 C16 1.0(5) . .
C13 C14 C18 O13 -16.9(5) . .
C13 C14 C18 O14 164.2(3) . .
C14 C15 C16 C11 -1.7(5) . .
C15 C14 C18 O13 162.0(3) . .
C15 C14 C18 O14 -16.9(5) . .
C16 C11 C12 C13 1.0(5) . .
C16 C11 C17 O11 -170.8(3) . .
C16 C11 C17 O12 7.1(5) . .
C17 C11 C12 C13 -177.4(3) . .
C17 C11 C16 C15 179.1(3) . .
C18 C14 C15 C16 -177.9(3) . .
O21 Mn2 O12 C17 140.1(4) . .
O21 Mn2 O12 C17 -39.9(4) 3_575 .
O21 Mn2 O21 C24 47.1(4) 3_575 .
O22 Mn1 O11 C17 62.8(3) 3_575 .
C22 C21 C23 C22 0.3(7) . 3_585
C22 C21 C24 O21 -10.9(5) . .
C22 C21 C24 O22 168.2(4) . .
C23 C21 C22 C23 -0.3(7) . 3_585
C23 C21 C24 O21 170.0(4) . .
C23 C21 C24 O22 -10.9(5) . .
C24 C21 C22 C23 -179.4(4) . 3_585
C24 C21 C23 C22 179.3(4) . 3_585
N1 C2 C3 N2 0.5(6) . .
N2 C5 C6 C7 31.8(12) . .
C1 N1 C2 C3 -0.8(5) . .
C1 N2 C3 C2 0.0(6) . .
C1 N2 C5 C6 -116.4(6) . .
C2 N1 C1 N2 0.9(5) . .
C3 N2 C1 N1 -0.5(5) . .
C3 N2 C5 C6 63.0(7) . .
C4 N1 C1 N2 178.6(5) . .
C4 N1 C2 C3 -178.6(5) . .
C5 N2 C1 N1 178.9(4) . .
C5 N2 C3 C2 -179.4(4) . .
C5 C6 C7 C8 172.0(8) . .
